data_7152528
loop_
_publ_author_name
'Zhao, Fei'
'Wang, Yang'
'Zhang, Wen-Xiong'
'Xi, Zhenfeng'

_publ_section_title
;
 Metal-free synthesis of cyclic di-oxoguanidines via one-pot sequential
 transformation of amines, carbodiimides and acyl dichlorides.
;
_journal_issue 31
_journal_name_full 'Organic &amp; biomolecular chemistry'
_journal_page_first 6266
_journal_page_last 6270
_journal_paper_doi 10.1039/c2ob25799h
_journal_volume 10
_journal_year 2012
_chemical_formula_sum 'C15 H18 Br N3 O2'
_chemical_formula_weight 352.23
_chemical_name_systematic
;
?
;
_space_group_IT_number 19
_symmetry_cell_setting orthorhombic
_symmetry_space_group_name_Hall 'P 2ac 2ab'
_symmetry_space_group_name_H-M 'P 21 21 21'
_atom_sites_solution_hydrogens geom
_atom_sites_solution_primary direct
_atom_sites_solution_secondary difmap
_audit_creation_method SHELXL-97
_cell_angle_alpha 90.00
_cell_angle_beta 90.00
_cell_angle_gamma 90.00
_cell_formula_units_Z 4
_cell_length_a 8.8707(18)
_cell_length_b 10.082(2)
_cell_length_c 18.499(4)
_cell_measurement_temperature 293(2)
_cell_measurement_theta_max 27.48
_cell_measurement_theta_min 2.02
_cell_volume 1654.4(6)
_computing_cell_refinement Rapid-AUTO
_computing_data_collection 'Rapid-AUTO (Rigaku,2000)'
_computing_data_reduction 'CrystalStructure (Rigaku/MSC,2000)'
_computing_molecular_graphics 'Siemens SHELXTL V4.2,(Sheldrick,1990)'
_computing_publication_material SHELXL-97,(Sheldrick,1997)
_computing_structure_refinement SHELXL-97,(Sheldrick,1997)
_computing_structure_solution SHELXS-97,(Sheldrick,1997)
_diffrn_ambient_temperature 293(2)
_diffrn_detector_area_resol_mean 10.00
_diffrn_measured_fraction_theta_full 0.999
_diffrn_measured_fraction_theta_max 0.999
_diffrn_measurement_device_type 'Rigaku RAXIS RAPID IP'
_diffrn_measurement_method \W
_diffrn_radiation_monochromator graphite
_diffrn_radiation_source 'fine-focus sealed tube'
_diffrn_radiation_type MoK\a
_diffrn_radiation_wavelength 0.71073
_diffrn_reflns_av_R_equivalents 0.0000
_diffrn_reflns_av_sigmaI/netI 0.1443
_diffrn_reflns_limit_h_max 11
_diffrn_reflns_limit_h_min -11
_diffrn_reflns_limit_k_max 13
_diffrn_reflns_limit_k_min -13
_diffrn_reflns_limit_l_max 24
_diffrn_reflns_limit_l_min -24
_diffrn_reflns_number 2200
_diffrn_reflns_theta_full 27.48
_diffrn_reflns_theta_max 27.48
_diffrn_reflns_theta_min 2.02
_diffrn_standards_decay_% 0
_diffrn_standards_interval_count 0
_diffrn_standards_interval_time 0
_diffrn_standards_number 0
_exptl_absorpt_coefficient_mu 2.492
_exptl_absorpt_correction_T_max 0.6356
_exptl_absorpt_correction_T_min 0.5218
_exptl_absorpt_correction_type empirical
_exptl_absorpt_process_details
;
HIGASHI, T. (1995). Abscor-Empirical
Absorption Correction based on Fourier
Series Approximation.
Rigaku Corporation,Tokyo,Japan.
;
_exptl_crystal_density_diffrn 1.414
_exptl_crystal_density_method 'not measured'
_exptl_crystal_F_000 720
_exptl_crystal_size_max 0.30
_exptl_crystal_size_mid 0.20
_exptl_crystal_size_min 0.20
_refine_diff_density_max 0.279
_refine_diff_density_min -0.396
_refine_diff_density_rms 0.061
_refine_ls_abs_structure_details 'Flack H D (1983), Acta Cryst. A39, 876-881'
_refine_ls_abs_structure_Flack 0.50(3)
_refine_ls_extinction_coef 0.0128(6)
_refine_ls_extinction_expression Fc^*^=kFc[1+0.001xFc^2^\l^3^/sin(2\q)]^-1/4^
_refine_ls_extinction_method SHELXL
_refine_ls_goodness_of_fit_ref 0.735
_refine_ls_hydrogen_treatment none
_refine_ls_matrix_type full
_refine_ls_number_parameters 195
_refine_ls_number_reflns 2177
_refine_ls_number_restraints 0
_refine_ls_restrained_S_all 0.735
_refine_ls_R_factor_all 0.1173
_refine_ls_R_factor_gt 0.0398
_refine_ls_shift/su_max 0.000
_refine_ls_shift/su_mean 0.000
_refine_ls_structure_factor_coef Fsqd
_refine_ls_weighting_details 'calc w=1/[\s^2^(Fo^2^)+(0.0000P)^2^+0.0000P] where P=(Fo^2^+2Fc^2^)/3'
_refine_ls_weighting_scheme calc
_refine_ls_wR_factor_gt 0.0521
_refine_ls_wR_factor_ref 0.0610
_reflns_number_gt 883
_reflns_number_total 2177
_reflns_threshold_expression >2sigma(I)
_cod_data_source_file c2ob25799h.txt
_cod_data_source_block 4c
_cod_depositor_comments
;
The following automatic conversions were performed:

'_symmetry_cell_setting' value 'Orthorhombic' changed to
'orthorhombic' according to
/home/saulius/struct/CIF-dictionaries/cif_core.dic dictionary named
'cif_core.dic' version 2.4.1 from
2010-06-29.

'_exptl_absorpt_correction_type' value 'Empirical'
changed to 'empirical' according to
/home/saulius/struct/CIF-dictionaries/cif_core.dic dictionary named
'cif_core.dic' version 2.4.1 from 2010-06-29.

Automatic conversion script
Id: cif_fix_values 1891 2012-01-12 08:04:46Z andrius 
;
_cod_original_cell_volume 1654.3(6)
_cod_original_sg_symbol_H-M P2(1)2(1)2(1)
_cod_database_code 7152528

loop_
_symmetry_equiv_pos_as_xyz
'x, y, z'
'-x+1/2, -y, z+1/2'
'-x, y+1/2, -z+1/2'
'x+1/2, -y+1/2, -z'

loop_
_atom_site_label
_atom_site_type_symbol
_atom_site_fract_x
_atom_site_fract_y
_atom_site_fract_z
_atom_site_U_iso_or_equiv
_atom_site_adp_type
_atom_site_occupancy
_atom_site_symmetry_multiplicity
_atom_site_calc_flag
_atom_site_refinement_flags
Br1 Br 1.06189(9) 0.41319(7) 0.84258(3) 0.0873(3) Uani 1 1 d .
C1 C 0.9114(6) 0.4829(6) 0.4712(3) 0.0415(14) Uani 1 1 d .
C2 C 1.0889(6) 0.3803(6) 0.3975(3) 0.0471(16) Uani 1 1 d .
C3 C 1.1425(7) 0.3776(6) 0.4766(3) 0.0467(16) Uani 1 1 d .
C4 C 0.8552(6) 0.4711(6) 0.3375(2) 0.0526(15) Uani 1 1 d .
H4 H 0.7607 0.5079 0.3563 0.063 Uiso 1 1 calc R
C5 C 0.8162(8) 0.3500(6) 0.2959(3) 0.094(2) Uani 1 1 d .
H5A H 0.7595 0.2906 0.3260 0.141 Uiso 1 1 calc R
H5B H 0.9070 0.3070 0.2801 0.141 Uiso 1 1 calc R
H5C H 0.7568 0.3741 0.2545 0.141 Uiso 1 1 calc R
C6 C 0.9282(7) 0.5770(6) 0.2919(3) 0.106(2) Uani 1 1 d .
H6A H 1.0281 0.5494 0.2786 0.160 Uiso 1 1 calc R
H6B H 0.9338 0.6582 0.3189 0.160 Uiso 1 1 calc R
H6C H 0.8694 0.5910 0.2490 0.160 Uiso 1 1 calc R
C7 C 0.7352(6) 0.5979(6) 0.5496(2) 0.0493(15) Uani 1 1 d .
H7 H 0.8161 0.5978 0.5857 0.059 Uiso 1 1 calc R
C8 C 0.6039(6) 0.5130(6) 0.5758(3) 0.086(2) Uani 1 1 d .
H8A H 0.6396 0.4255 0.5870 0.129 Uiso 1 1 calc R
H8B H 0.5288 0.5077 0.5386 0.129 Uiso 1 1 calc R
H8C H 0.5607 0.5522 0.6183 0.129 Uiso 1 1 calc R
C9 C 0.6860(7) 0.7379(5) 0.5342(3) 0.075(2) Uani 1 1 d .
H9A H 0.6198 0.7384 0.4931 0.112 Uiso 1 1 calc R
H9B H 0.7728 0.7916 0.5241 0.112 Uiso 1 1 calc R
H9C H 0.6339 0.7729 0.5755 0.112 Uiso 1 1 calc R
C10 C 1.0379(6) 0.4392(6) 0.5936(2) 0.0364(14) Uani 1 1 d .
C11 C 1.1362(6) 0.5206(5) 0.6296(2) 0.0441(15) Uani 1 1 d .
H11 H 1.1971 0.5791 0.6039 0.053 Uiso 1 1 calc R
C12 C 1.1448(6) 0.5154(5) 0.7055(2) 0.0481(16) Uani 1 1 d .
H12 H 1.2093 0.5706 0.7313 0.058 Uiso 1 1 calc R
C13 C 1.0538(7) 0.4253(6) 0.7397(2) 0.0503(15) Uani 1 1 d .
C14 C 0.9541(7) 0.3426(6) 0.7047(3) 0.0589(17) Uani 1 1 d .
H14 H 0.8906 0.2860 0.7301 0.071 Uiso 1 1 calc R
C15 C 0.9529(7) 0.3479(5) 0.6288(2) 0.0465(15) Uani 1 1 d .
H15 H 0.8938 0.2887 0.6027 0.056 Uiso 1 1 calc R
N1 N 0.9522(5) 0.4410(4) 0.40037(19) 0.0423(11) Uani 1 1 d .
N2 N 0.7905(5) 0.5428(4) 0.4810(2) 0.0440(12) Uani 1 1 d .
N3 N 1.0346(4) 0.4428(4) 0.51547(19) 0.0407(12) Uani 1 1 d .
O1 O 1.1529(4) 0.3348(4) 0.34587(17) 0.0633(11) Uani 1 1 d .
O2 O 1.2581(4) 0.3279(4) 0.49784(17) 0.0698(13) Uani 1 1 d .

loop_
_atom_site_aniso_label
_atom_site_aniso_U_11
_atom_site_aniso_U_22
_atom_site_aniso_U_33
_atom_site_aniso_U_23
_atom_site_aniso_U_13
_atom_site_aniso_U_12
Br1 0.0814(5) 0.1378(7) 0.0427(3) 0.0140(5) -0.0033(5) 0.0049(7)
C1 0.043(3) 0.041(4) 0.041(3) -0.002(3) 0.006(3) -0.003(4)
C2 0.049(4) 0.051(4) 0.041(3) -0.002(3) -0.004(3) 0.009(4)
C3 0.045(3) 0.052(5) 0.043(3) 0.001(3) -0.006(3) -0.004(4)
C4 0.059(3) 0.062(4) 0.036(2) -0.002(3) -0.006(3) 0.008(3)
C5 0.098(5) 0.095(5) 0.089(4) -0.015(5) -0.031(5) -0.025(5)
C6 0.113(5) 0.098(5) 0.108(5) 0.058(5) -0.048(5) -0.026(6)
C7 0.047(3) 0.060(4) 0.041(3) -0.003(4) -0.001(3) 0.016(4)
C8 0.073(5) 0.102(6) 0.083(4) 0.005(4) 0.021(4) 0.002(5)
C9 0.096(5) 0.055(4) 0.075(4) -0.011(4) -0.020(5) 0.025(5)
C10 0.031(3) 0.044(4) 0.034(2) 0.001(3) -0.004(3) 0.005(4)
C11 0.038(3) 0.055(4) 0.039(2) 0.007(3) -0.004(3) -0.003(4)
C12 0.059(4) 0.038(4) 0.047(3) -0.003(3) -0.007(3) -0.002(4)
C13 0.054(4) 0.057(4) 0.040(3) 0.011(3) -0.011(3) 0.004(5)
C14 0.056(4) 0.069(4) 0.051(3) 0.021(3) 0.011(4) -0.002(5)
C15 0.041(3) 0.054(4) 0.045(3) 0.001(3) -0.002(3) -0.013(4)
N1 0.040(2) 0.052(3) 0.034(2) -0.003(2) 0.000(2) 0.003(3)
N2 0.038(2) 0.055(3) 0.039(2) -0.007(2) 0.000(2) 0.009(3)
N3 0.031(2) 0.053(3) 0.037(2) -0.004(2) -0.004(2) 0.004(3)
O1 0.064(2) 0.080(3) 0.0467(17) -0.010(3) 0.011(2) 0.019(2)
O2 0.057(3) 0.103(3) 0.049(2) -0.006(3) -0.009(2) 0.036(3)

loop_
_atom_type_symbol
_atom_type_description
_atom_type_scat_dispersion_real
_atom_type_scat_dispersion_imag
_atom_type_scat_source
C C 0.0033 0.0016 'International Tables Vol C Tables 4.2.6.8 and 6.1.1.4'
H H 0.0000 0.0000 'International Tables Vol C Tables 4.2.6.8 and 6.1.1.4'
N N 0.0061 0.0033 'International Tables Vol C Tables 4.2.6.8 and 6.1.1.4'
O O 0.0106 0.0060 'International Tables Vol C Tables 4.2.6.8 and 6.1.1.4'
Br Br -0.2901 2.4595 'International Tables Vol C Tables 4.2.6.8 and 6.1.1.4'

loop_
_geom_angle_atom_site_label_1
_geom_angle_atom_site_label_2
_geom_angle_atom_site_label_3
_geom_angle
N2 C1 N1 119.8(5)
N2 C1 N3 135.7(5)
N1 C1 N3 104.5(4)
O1 C2 N1 128.7(5)
O1 C2 C3 127.1(5)
N1 C2 C3 104.2(4)
O2 C3 N3 128.6(5)
O2 C3 C2 125.4(5)
N3 C3 C2 106.0(5)
N1 C4 C5 112.1(4)
N1 C4 C6 109.6(5)
C5 C4 C6 113.0(4)
N1 C4 H4 107.3
C5 C4 H4 107.3
C6 C4 H4 107.3
C4 C5 H5A 109.5
C4 C5 H5B 109.5
H5A C5 H5B 109.5
C4 C5 H5C 109.5
H5A C5 H5C 109.5
H5B C5 H5C 109.5
C4 C6 H6A 109.5
C4 C6 H6B 109.5
H6A C6 H6B 109.5
C4 C6 H6C 109.5
H6A C6 H6C 109.5
H6B C6 H6C 109.5
N2 C7 C9 106.7(4)
N2 C7 C8 108.5(5)
C9 C7 C8 111.4(5)
N2 C7 H7 110.1
C9 C7 H7 110.1
C8 C7 H7 110.1
C7 C8 H8A 109.5
C7 C8 H8B 109.5
H8A C8 H8B 109.5
C7 C8 H8C 109.5
H8A C8 H8C 109.5
H8B C8 H8C 109.5
C7 C9 H9A 109.5
C7 C9 H9B 109.5
H9A C9 H9B 109.5
C7 C9 H9C 109.5
H9A C9 H9C 109.5
H9B C9 H9C 109.5
C15 C10 C11 121.8(4)
C15 C10 N3 119.1(5)
C11 C10 N3 118.9(5)
C10 C11 C12 119.8(5)
C10 C11 H11 120.1
C12 C11 H11 120.1
C13 C12 C11 117.0(5)
C13 C12 H12 121.5
C11 C12 H12 121.5
C12 C13 C14 124.3(4)
C12 C13 Br1 118.7(4)
C14 C13 Br1 117.0(4)
C13 C14 C15 116.8(6)
C13 C14 H14 121.6
C15 C14 H14 121.6
C10 C15 C14 120.1(6)
C10 C15 H15 120.0
C14 C15 H15 120.0
C2 N1 C1 113.4(4)
C2 N1 C4 125.5(4)
C1 N1 C4 121.0(4)
C1 N2 C7 126.6(5)
C3 N3 C1 111.8(4)
C3 N3 C10 120.0(5)
C1 N3 C10 126.7(4)

loop_
_geom_bond_atom_site_label_1
_geom_bond_atom_site_label_2
_geom_bond_distance
Br1 C13 1.909(4)
C1 N2 1.245(6)
C1 N1 1.423(5)
C1 N3 1.424(6)
C2 O1 1.202(5)
C2 N1 1.359(6)
C2 C3 1.539(7)
C3 O2 1.207(6)
C3 N3 1.366(6)
C4 N1 1.478(5)
C4 C5 1.485(6)
C4 C6 1.509(7)
C4 H4 0.9800
C5 H5A 0.9600
C5 H5B 0.9600
C5 H5C 0.9600
C6 H6A 0.9600
C6 H6B 0.9600
C6 H6C 0.9600
C7 N2 1.470(5)
C7 C9 1.504(6)
C7 C8 1.525(7)
C7 H7 0.9800
C8 H8A 0.9600
C8 H8B 0.9600
C8 H8C 0.9600
C9 H9A 0.9600
C9 H9B 0.9600
C9 H9C 0.9600
C10 C15 1.356(6)
C10 C11 1.370(6)
C10 N3 1.446(5)
C11 C12 1.408(5)
C11 H11 0.9300
C12 C13 1.369(7)
C12 H12 0.9300
C13 C14 1.377(7)
C14 C15 1.405(5)
C14 H14 0.9300
C15 H15 0.9300
